data_7236834
loop_
_publ_author_name
'Zheng, Xubin'
'Fan, Ruiqing'
'Song, Yang'
'Wang, Ani'
'Xing, Kai'
'Du, Xi'
'Wang, Ping'
'Yang, Yulin'

_publ_section_title
;
 A highly sensitive turn-on ratiometric luminescent probe based on
 postsynthetic modification of Tb3+@Cu-MOF for H2S detection
;
_journal_issue 38
_journal_name_full 'Journal of Materials Chemistry C'
_journal_page_first 9943
_journal_paper_doi 10.1039/C7TC02430D
_journal_volume 5
_journal_year 2017
_chemical_formula_sum 'C52 H34 Cu5 N4 O20'
_chemical_formula_weight 1352.58
_space_group_IT_number 2
_space_group_name_Hall '-P 1'
_space_group_name_H-M_alt 'P -1'
_symmetry_cell_setting triclinic
_symmetry_space_group_name_H-M 'P -1'
_atom_sites_solution_hydrogens geom
_atom_sites_solution_primary direct
_atom_sites_solution_secondary difmap
_audit_creation_method SHELXL-97
_audit_update_record
;
2017-05-22 deposited with the CCDC.
2017-09-04 downloaded from the CCDC.
;
_cell_angle_alpha 84.870(4)
_cell_angle_beta 70.879(4)
_cell_angle_gamma 66.685(3)
_cell_formula_units_Z 1
_cell_length_a 10.238(3)
_cell_length_b 10.397(3)
_cell_length_c 12.253(4)
_cell_measurement_reflns_used 3935
_cell_measurement_temperature 296(2)
_cell_measurement_theta_max 25.00
_cell_measurement_theta_min 1.76
_cell_volume 1130.5(6)
_computing_cell_refinement 'Bruker SMART'
_computing_data_collection 'Bruker SMART'
_computing_data_reduction 'Bruker SAINT'
_computing_molecular_graphics SHELXP-97
_computing_publication_material SHELXTL
_computing_structure_refinement 'SHELXL-97 (Sheldrick, 1997)'
_computing_structure_solution 'SHELXS-97 (Sheldrick, 1990)'
_diffrn_ambient_temperature 296(2)
_diffrn_measured_fraction_theta_full 0.986
_diffrn_measured_fraction_theta_max 0.986
_diffrn_measurement_device_type 'Bruker Smart APEX CCD area detector'
_diffrn_measurement_method 'phi and omega scans'
_diffrn_radiation_monochromator graphite
_diffrn_radiation_source 'fine-focus sealed tube'
_diffrn_radiation_type MoK\a
_diffrn_radiation_wavelength 0.71073
_diffrn_reflns_av_R_equivalents 0.0239
_diffrn_reflns_av_sigmaI/netI 0.0389
_diffrn_reflns_limit_h_max 11
_diffrn_reflns_limit_h_min -12
_diffrn_reflns_limit_k_max 12
_diffrn_reflns_limit_k_min -12
_diffrn_reflns_limit_l_max 14
_diffrn_reflns_limit_l_min -14
_diffrn_reflns_number 7966
_diffrn_reflns_theta_full 25.00
_diffrn_reflns_theta_max 25.00
_diffrn_reflns_theta_min 1.76
_diffrn_standards_decay_% 0
_diffrn_standards_interval_count 0
_diffrn_standards_interval_time 0
_diffrn_standards_number 0
_exptl_absorpt_coefficient_mu 2.410
_exptl_absorpt_correction_T_max 0.561
_exptl_absorpt_correction_T_min 0.490
_exptl_absorpt_correction_type multi-scan
_exptl_crystal_colour BLUE
_exptl_crystal_density_diffrn 1.987
_exptl_crystal_density_method 'not measured'
_exptl_crystal_description BLOCK
_exptl_crystal_F_000 679
_exptl_crystal_size_max 0.30
_exptl_crystal_size_mid 0.28
_exptl_crystal_size_min 0.24
_refine_diff_density_max 0.639
_refine_diff_density_min -1.492
_refine_diff_density_rms 0.138
_refine_ls_extinction_method none
_refine_ls_goodness_of_fit_ref 1.044
_refine_ls_hydrogen_treatment mixed
_refine_ls_matrix_type full
_refine_ls_number_parameters 367
_refine_ls_number_reflns 3935
_refine_ls_number_restraints 0
_refine_ls_restrained_S_all 1.044
_refine_ls_R_factor_all 0.0593
_refine_ls_R_factor_gt 0.0490
_refine_ls_shift/su_max 0.005
_refine_ls_shift/su_mean 0.001
_refine_ls_structure_factor_coef Fsqd
_refine_ls_weighting_details 'calc w=1/[\s^2^(Fo^2^)+(0.0793P)^2^+5.9327P] where P=(Fo^2^+2Fc^2^)/3'
_refine_ls_weighting_scheme calc
_refine_ls_wR_factor_gt 0.1462
_refine_ls_wR_factor_ref 0.1518
_reflns_number_gt 3290
_reflns_number_total 3935
_reflns_threshold_expression >2sigma(I)
_cod_data_source_file c7tc02430d2.cif
_cod_data_source_block Cu2
_cod_depositor_comments
;
The following automatic conversions were performed:

data item '_symmetry_cell_setting' value 'Triclinic' was changed to
'triclinic' in accordance with the
/home/saulius/struct/COD-crude-data/automatic-downloads/DataCite-retrospective/RSC/depositions/lib/dictionaries/cif_core.dic
dictionary named 'cif_core.dic' version 2.4.2 last updated on
2011-04-26.

Automatic conversion script
Id: cif_fix_values 6909 2019-04-08 15:41:33Z antanas 
;
_cod_database_code 7236834

loop_
_symmetry_equiv_pos_as_xyz
'x, y, z'
'-x, -y, -z'

loop_
_atom_site_label
_atom_site_type_symbol
_atom_site_fract_x
_atom_site_fract_y
_atom_site_fract_z
_atom_site_U_iso_or_equiv
_atom_site_adp_type
_atom_site_occupancy
_atom_site_symmetry_multiplicity
_atom_site_calc_flag
_atom_site_refinement_flags
Cu1 Cu 0.0000 1.0000 1.0000 0.0196(3) Uani 1 2 d S
Cu2 Cu 0.21764(7) 0.44826(7) 0.20023(6) 0.0195(2) Uani 1 1 d .
Cu3 Cu 1.08269(8) 0.33217(8) 0.04138(7) 0.0283(2) Uani 1 1 d .
O1 O 0.2554(5) 1.0510(5) 0.7689(4) 0.0411(12) Uani 1 1 d .
O2 O 0.1421(4) 0.9067(4) 0.8562(3) 0.0229(9) Uani 1 1 d .
O3 O 0.7750(4) 0.4099(5) -0.0297(3) 0.0278(10) Uani 1 1 d .
O4 O 0.8717(4) 0.4685(5) 0.0866(4) 0.0316(11) Uani 1 1 d .
O5 O -0.6990(4) 1.2241(4) 0.9778(3) 0.0224(9) Uani 1 1 d .
O6 O -0.6107(4) 1.2899(4) 1.0995(3) 0.0227(9) Uani 1 1 d .
O7 O -0.1443(5) 0.5698(5) 0.3590(4) 0.0402(13) Uani 1 1 d .
O8 O 0.0679(5) 0.6062(5) 0.3039(4) 0.0319(10) Uani 1 1 d .
H8B H 0.0646 0.6692 0.2583 0.038 Uiso 1 1 calc R
O10 O 0.0797(4) 0.3761(4) 0.1890(3) 0.0244(9) Uani 1 1 d .
H10A H 0.0270 0.4297 0.1494 0.037 Uiso 1 1 d R
N1 N -0.1756(5) 1.0386(5) 0.9262(4) 0.0181(10) Uani 1 1 d .
N2 N 0.3733(5) 0.5014(5) 0.2264(4) 0.0196(10) Uani 1 1 d .
C1 C -0.1487(6) 0.9720(6) 0.8275(5) 0.0201(12) Uani 1 1 d .
H1A H -0.0497 0.9161 0.7875 0.024 Uiso 1 1 calc R
C2 C -0.2584(6) 0.9806(6) 0.7809(5) 0.0177(11) Uani 1 1 d .
C3 C -0.4072(6) 1.0610(6) 0.8428(4) 0.0165(11) Uani 1 1 d .
H3A H -0.4849 1.0670 0.8167 0.020 Uiso 1 1 calc R
C4 C -0.4367(6) 1.1319(5) 0.9444(4) 0.0153(11) Uani 1 1 d .
C5 C -0.3197(6) 1.1189(6) 0.9838(5) 0.0180(11) Uani 1 1 d .
H5A H -0.3413 1.1670 1.0521 0.022 Uiso 1 1 calc R
C6 C -0.2160(6) 0.8989(6) 0.6710(5) 0.0182(12) Uani 1 1 d .
C7 C -0.3040(6) 0.8343(6) 0.6568(5) 0.0209(12) Uani 1 1 d .
H7A H -0.3956 0.8480 0.7133 0.025 Uiso 1 1 calc R
C8 C -0.2571(6) 0.7482(6) 0.5585(5) 0.0220(12) Uani 1 1 d .
H8A H -0.3161 0.7030 0.5507 0.026 Uiso 1 1 calc R
C9 C -0.1220(6) 0.7304(6) 0.4723(5) 0.0198(12) Uani 1 1 d .
C10 C -0.0387(6) 0.8027(6) 0.4836(5) 0.0245(13) Uani 1 1 d .
H10B H 0.0484 0.7959 0.4241 0.029 Uiso 1 1 calc R
C11 C -0.0833(7) 0.8849(6) 0.5821(5) 0.0223(12) Uani 1 1 d .
H11A H -0.0249 0.9310 0.5893 0.027 Uiso 1 1 calc R
C12 C -0.5966(6) 1.2225(5) 1.0131(4) 0.0153(11) Uani 1 1 d .
C13 C -0.0666(6) 0.6268(6) 0.3713(5) 0.0246(13) Uani 1 1 d .
C14 C 0.5062(6) 0.4739(6) 0.1444(4) 0.0183(11) Uani 1 1 d .
H14A H 0.5259 0.4262 0.0765 0.022 Uiso 1 1 calc R
C15 C 0.6149(6) 0.5124(6) 0.1557(5) 0.0181(11) Uani 1 1 d .
C16 C 0.5855(6) 0.5891(6) 0.2557(5) 0.0180(11) Uani 1 1 d .
H16A H 0.6561 0.6191 0.2642 0.022 Uiso 1 1 calc R
C17 C 0.4473(6) 0.6191(6) 0.3420(5) 0.0176(11) Uani 1 1 d .
C18 C 0.3475(6) 0.5716(6) 0.3238(5) 0.0192(12) Uani 1 1 d .
H18A H 0.2567 0.5891 0.3824 0.023 Uiso 1 1 calc R
C19 C 0.4007(6) 0.6992(6) 0.4529(4) 0.0163(11) Uani 1 1 d .
C20 C 0.4338(6) 0.8145(6) 0.4573(5) 0.0201(12) Uani 1 1 d .
H20A H 0.4938 0.8392 0.3910 0.024 Uiso 1 1 calc R
C21 C 0.3789(6) 0.8937(6) 0.5590(5) 0.0213(12) Uani 1 1 d .
H21A H 0.4006 0.9722 0.5601 0.026 Uiso 1 1 calc R
C22 C 0.2912(6) 0.8571(6) 0.6600(5) 0.0190(12) Uani 1 1 d .
C23 C 0.2610(6) 0.7380(6) 0.6563(5) 0.0208(12) Uani 1 1 d .
H23A H 0.2047 0.7107 0.7234 0.025 Uiso 1 1 calc R
C24 C 0.3139(6) 0.6605(6) 0.5541(5) 0.0194(12) Uani 1 1 d .
H24A H 0.2918 0.5823 0.5523 0.023 Uiso 1 1 calc R
C25 C 0.7653(6) 0.4601(6) 0.0625(5) 0.0187(12) Uani 1 1 d .
C26 C 0.2260(6) 0.9474(6) 0.7694(5) 0.0223(13) Uani 1 1 d .
O9 O 1.0543(5) 0.2295(5) -0.0696(4) 0.0310(10) Uani 1 1 d .
H9A H 1.1363 0.1807 -0.1142 0.046 Uiso 1 1 calc R

loop_
_atom_site_aniso_label
_atom_site_aniso_U_11
_atom_site_aniso_U_22
_atom_site_aniso_U_33
_atom_site_aniso_U_23
_atom_site_aniso_U_13
_atom_site_aniso_U_12
Cu1 0.0098(5) 0.0338(6) 0.0105(5) -0.0108(4) 0.0008(4) -0.0044(4)
Cu2 0.0100(3) 0.0290(4) 0.0163(4) -0.0136(3) 0.0010(3) -0.0056(3)
Cu3 0.0197(4) 0.0350(4) 0.0272(4) -0.0110(3) -0.0041(3) -0.0078(3)
O1 0.045(3) 0.045(3) 0.027(3) -0.024(2) 0.010(2) -0.024(2)
O2 0.0142(19) 0.038(2) 0.0125(19) -0.0114(17) 0.0007(16) -0.0076(18)
O3 0.020(2) 0.045(3) 0.013(2) -0.0113(18) 0.0011(17) -0.0097(19)
O4 0.0088(19) 0.050(3) 0.030(2) -0.023(2) 0.0011(17) -0.0064(19)
O5 0.0105(19) 0.030(2) 0.021(2) -0.0133(17) -0.0025(16) -0.0010(16)
O6 0.0135(19) 0.031(2) 0.020(2) -0.0151(17) -0.0002(16) -0.0055(17)
O7 0.021(2) 0.058(3) 0.040(3) -0.032(2) 0.008(2) -0.021(2)
O8 0.020(2) 0.042(3) 0.027(2) -0.020(2) 0.0066(19) -0.013(2)
O10 0.021(2) 0.033(2) 0.018(2) -0.0088(17) -0.0081(17) -0.0070(18)
N1 0.015(2) 0.022(2) 0.012(2) -0.0060(18) -0.0004(19) -0.0033(19)
N2 0.012(2) 0.030(3) 0.015(2) -0.009(2) -0.0003(19) -0.007(2)
C1 0.013(3) 0.026(3) 0.016(3) -0.008(2) 0.001(2) -0.004(2)
C2 0.016(3) 0.021(3) 0.013(3) -0.004(2) -0.002(2) -0.005(2)
C3 0.011(3) 0.023(3) 0.012(3) -0.004(2) -0.002(2) -0.003(2)
C4 0.013(3) 0.016(3) 0.013(3) -0.003(2) -0.002(2) -0.003(2)
C5 0.016(3) 0.022(3) 0.013(3) -0.008(2) -0.001(2) -0.005(2)
C6 0.016(3) 0.020(3) 0.012(3) -0.007(2) -0.001(2) 0.000(2)
C7 0.015(3) 0.030(3) 0.014(3) -0.008(2) -0.001(2) -0.007(2)
C8 0.018(3) 0.028(3) 0.020(3) -0.009(2) -0.005(2) -0.008(2)
C9 0.016(3) 0.022(3) 0.016(3) -0.008(2) -0.004(2) -0.001(2)
C10 0.014(3) 0.033(3) 0.019(3) -0.013(2) 0.003(2) -0.006(2)
C11 0.024(3) 0.026(3) 0.018(3) -0.009(2) -0.005(2) -0.009(2)
C12 0.010(3) 0.017(3) 0.012(3) -0.005(2) 0.001(2) -0.001(2)
C13 0.016(3) 0.031(3) 0.021(3) -0.014(3) -0.001(2) -0.003(3)
C14 0.016(3) 0.026(3) 0.009(3) -0.008(2) -0.001(2) -0.005(2)
C15 0.012(3) 0.023(3) 0.012(3) -0.005(2) 0.002(2) -0.003(2)
C16 0.014(3) 0.022(3) 0.015(3) -0.005(2) -0.004(2) -0.004(2)
C17 0.015(3) 0.020(3) 0.011(3) -0.007(2) 0.000(2) -0.003(2)
C18 0.013(3) 0.027(3) 0.012(3) -0.007(2) 0.001(2) -0.004(2)
C19 0.011(3) 0.023(3) 0.011(3) -0.006(2) -0.002(2) -0.003(2)
C20 0.017(3) 0.029(3) 0.012(3) -0.005(2) 0.002(2) -0.011(2)
C21 0.022(3) 0.026(3) 0.019(3) -0.006(2) -0.003(2) -0.013(2)
C22 0.013(3) 0.027(3) 0.014(3) -0.005(2) -0.004(2) -0.004(2)
C23 0.019(3) 0.027(3) 0.010(3) 0.001(2) 0.000(2) -0.007(2)
C24 0.021(3) 0.021(3) 0.013(3) -0.006(2) 0.001(2) -0.009(2)
C25 0.012(3) 0.022(3) 0.014(3) -0.003(2) 0.001(2) -0.001(2)
C26 0.010(3) 0.032(3) 0.019(3) -0.010(2) -0.003(2) -0.001(2)
O9 0.018(2) 0.037(2) 0.031(2) -0.020(2) -0.0069(19) -0.0010(19)

loop_
_atom_type_symbol
_atom_type_description
_atom_type_scat_dispersion_real
_atom_type_scat_dispersion_imag
_atom_type_scat_source
C C 0.0033 0.0016 'International Tables Vol C Tables 4.2.6.8 and 6.1.1.4'
H H 0.0000 0.0000 'International Tables Vol C Tables 4.2.6.8 and 6.1.1.4'
Cu Cu 0.3201 1.2651 'International Tables Vol C Tables 4.2.6.8 and 6.1.1.4'
N N 0.0061 0.0033 'International Tables Vol C Tables 4.2.6.8 and 6.1.1.4'
O O 0.0106 0.0060 'International Tables Vol C Tables 4.2.6.8 and 6.1.1.4'

loop_
_geom_angle_atom_site_label_1
_geom_angle_atom_site_label_2
_geom_angle_atom_site_label_3
_geom_angle
_geom_angle_site_symmetry_1
_geom_angle_site_symmetry_3
O2 Cu1 O2 180.000(1) . 2_577
O2 Cu1 N1 91.83(16) . 2_577
O2 Cu1 N1 88.16(16) 2_577 2_577
O2 Cu1 N1 88.16(16) . .
O2 Cu1 N1 91.84(16) 2_577 .
N1 Cu1 N1 179.999(2) 2_577 .
O2 Cu1 O9 91.44(15) . 2_666
O2 Cu1 O9 88.56(15) 2_577 2_666
N1 Cu1 O9 97.68(15) 2_577 2_666
N1 Cu1 O9 82.33(15) . 2_666
O2 Cu1 O9 88.56(15) . 1_466
O2 Cu1 O9 91.44(15) 2_577 1_466
N1 Cu1 O9 82.32(15) 2_577 1_466
N1 Cu1 O9 97.67(15) . 1_466
O9 Cu1 O9 180.0 2_666 1_466
O10 Cu2 O8 95.14(17) . .
O10 Cu2 O6 91.28(16) . 1_644
O8 Cu2 O6 173.27(16) . 1_644
O10 Cu2 N2 171.73(19) . .
O8 Cu2 N2 87.28(18) . .
O6 Cu2 N2 86.08(17) 1_644 .
O10 Cu2 O3 98.56(16) . 2_665
O8 Cu2 O3 93.04(18) . 2_665
O6 Cu2 O3 87.98(16) 1_644 2_665
N2 Cu2 O3 89.19(17) . 2_665
O10 Cu2 Cu3 30.32(12) . 1_455
O8 Cu2 Cu3 113.47(13) . 1_455
O6 Cu2 Cu3 73.20(11) 1_644 1_455
N2 Cu2 Cu3 153.44(13) . 1_455
O3 Cu2 Cu3 73.95(10) 2_665 1_455
O10 Cu2 H10A 20.3 . .
O8 Cu2 H10A 88.5 . .
O6 Cu2 H10A 98.3 1_644 .
N2 Cu2 H10A 168.0 . .
O3 Cu2 H10A 79.8 2_665 .
Cu3 Cu2 H10A 25.6 1_455 .
O10 Cu3 O9 155.2(2) 1_655 .
O10 Cu3 O5 96.98(17) 1_655 1_744
O9 Cu3 O5 88.76(16) . 1_744
O10 Cu3 O4 85.80(17) 1_655 .
O9 Cu3 O4 93.04(17) . .
O5 Cu3 O4 169.24(19) 1_744 .
O10 Cu3 O4 105.18(16) 1_655 2_765
O9 Cu3 O4 99.24(17) . 2_765
O5 Cu3 O4 86.52(15) 1_744 2_765
O4 Cu3 O4 82.72(17) . 2_765
O10 Cu3 Cu2 30.20(12) 1_655 1_655
O9 Cu3 Cu2 165.56(12) . 1_655
O5 Cu3 Cu2 76.88(11) 1_744 1_655
O4 Cu3 Cu2 101.35(12) . 1_655
O4 Cu3 Cu2 81.62(9) 2_765 1_655
O10 Cu3 Cu3 98.87(13) 1_655 2_765
O9 Cu3 Cu3 98.67(14) . 2_765
O5 Cu3 Cu3 121.22(13) 1_744 2_765
O4 Cu3 Cu3 48.02(14) . 2_765
O4 Cu3 Cu3 34.70(9) 2_765 2_765
Cu2 Cu3 Cu3 90.21(4) 1_655 2_765
C26 O2 Cu1 132.0(4) . .
C25 O3 Cu2 119.4(4) . 2_665
C25 O4 Cu3 127.2(4) . .
C25 O4 Cu3 101.8(4) . 2_765
Cu3 O4 Cu3 97.28(17) . 2_765
C12 O5 Cu3 128.9(3) . 1_366
C12 O6 Cu2 132.6(3) . 1_466
C13 O8 Cu2 130.9(4) . .
C13 O8 H8B 109.5 . .
Cu2 O8 H8B 99.4 . .
Cu2 O10 Cu3 119.5(2) . 1_455
Cu2 O10 H10A 109.5 . .
Cu3 O10 H10A 53.5 1_455 .
C1 N1 C5 117.2(5) . .
C1 N1 Cu1 121.3(4) . .
C5 N1 Cu1 121.1(4) . .
C14 N2 C18 117.0(5) . .
C14 N2 Cu2 120.7(4) . .
C18 N2 Cu2 122.2(4) . .
N1 C1 C2 124.6(5) . .
N1 C1 H1A 117.7 . .
C2 C1 H1A 117.7 . .
C1 C2 C3 117.6(5) . .
C1 C2 C6 120.1(5) . .
C3 C2 C6 122.2(5) . .
C4 C3 C2 118.6(5) . .
C4 C3 H3A 120.7 . .
C2 C3 H3A 120.7 . .
C5 C4 C3 120.0(5) . .
C5 C4 C12 119.8(5) . .
C3 C4 C12 120.2(5) . .
N1 C5 C4 122.1(5) . .
N1 C5 H5A 119.0 . .
C4 C5 H5A 119.0 . .
C7 C6 C11 119.0(5) . .
C7 C6 C2 121.1(5) . .
C11 C6 C2 119.8(5) . .
C6 C7 C8 120.7(5) . .
C6 C7 H7A 119.6 . .
C8 C7 H7A 119.6 . .
C9 C8 C7 119.9(5) . .
C9 C8 H8A 120.1 . .
C7 C8 H8A 120.1 . .
C8 C9 C10 119.1(5) . .
C8 C9 C13 119.0(5) . .
C10 C9 C13 121.8(5) . .
C11 C10 C9 120.9(5) . .
C11 C10 H10B 119.6 . .
C9 C10 H10B 119.6 . .
C10 C11 C6 120.2(5) . .
C10 C11 H11A 119.9 . .
C6 C11 H11A 119.9 . .
O5 C12 O6 127.3(5) . .
O5 C12 C4 117.4(4) . .
O6 C12 C4 115.3(5) . .
O7 C13 O8 125.1(5) . .
O7 C13 C9 121.1(5) . .
O8 C13 C9 113.7(5) . .
N2 C14 C15 123.3(5) . .
N2 C14 H14A 118.4 . .
C15 C14 H14A 118.4 . .
C14 C15 C16 119.3(5) . .
C14 C15 C25 117.3(5) . .
C16 C15 C25 123.2(5) . .
C17 C16 C15 118.1(5) . .
C17 C16 H16A 120.9 . .
C15 C16 H16A 120.9 . .
C18 C17 C16 118.0(5) . .
C18 C17 C19 118.0(5) . .
C16 C17 C19 124.0(5) . .
N2 C18 C17 124.2(5) . .
N2 C18 H18A 117.9 . .
C17 C18 H18A 117.9 . .
C20 C19 C24 119.1(5) . .
C20 C19 C17 121.9(5) . .
C24 C19 C17 118.9(5) . .
C19 C20 C21 120.8(5) . .
C19 C20 H20A 119.6 . .
C21 C20 H20A 119.6 . .
C20 C21 C22 120.7(5) . .
C20 C21 H21A 119.7 . .
C22 C21 H21A 119.7 . .
C21 C22 C23 118.6(5) . .
C21 C22 C26 120.4(5) . .
C23 C22 C26 120.9(5) . .
C24 C23 C22 120.6(5) . .
C24 C23 H23A 119.7 . .
C22 C23 H23A 119.7 . .
C23 C24 C19 120.3(5) . .
C23 C24 H24A 119.9 . .
C19 C24 H24A 119.9 . .
O3 C25 O4 125.6(5) . .
O3 C25 C15 118.3(5) . .
O4 C25 C15 116.1(5) . .
O1 C26 O2 126.0(5) . .
O1 C26 C22 118.8(5) . .
O2 C26 C22 115.2(5) . .
Cu3 O9 Cu1 117.8(2) . 1_644
Cu3 O9 H9A 109.5 . .
Cu1 O9 H9A 89.8 1_644 .

loop_
_geom_bond_atom_site_label_1
_geom_bond_atom_site_label_2
_geom_bond_distance
_geom_bond_site_symmetry_2
Cu1 O2 1.916(4) .
Cu1 O2 1.916(4) 2_577
Cu1 N1 2.154(5) 2_577
Cu1 N1 2.154(5) .
Cu1 O9 2.665(5) 2_666
Cu1 O9 2.665(5) 1_466
Cu2 O10 1.886(4) .
Cu2 O8 1.940(4) .
Cu2 O6 1.994(4) 1_644
Cu2 N2 2.002(5) .
Cu2 O3 2.445(4) 2_665
Cu2 Cu3 3.2643(11) 1_455
Cu2 H10A 2.3133 .
Cu3 O10 1.893(4) 1_655
Cu3 O9 1.959(4) .
Cu3 O5 1.973(4) 1_744
Cu3 O4 1.979(4) .
Cu3 O4 2.584(5) 2_765
Cu3 Cu2 3.2642(11) 1_655
Cu3 Cu3 3.4481(18) 2_765
O1 C26 1.227(7) .
O2 C26 1.287(7) .
O3 C25 1.245(7) .
O3 Cu2 2.445(4) 2_665
O4 C25 1.253(7) .
O4 Cu3 2.584(5) 2_765
O5 C12 1.252(6) .
O5 Cu3 1.973(4) 1_366
O6 C12 1.259(6) .
O6 Cu2 1.993(4) 1_466
O7 C13 1.214(7) .
O8 C13 1.295(7) .
O8 H8B 0.8200 .
O10 Cu3 1.893(4) 1_455
O10 H10A 0.8499 .
N1 C1 1.342(7) .
N1 C5 1.349(7) .
N2 C14 1.338(7) .
N2 C18 1.351(7) .
C1 C2 1.388(8) .
C1 H1A 0.9300 .
C2 C3 1.394(7) .
C2 C6 1.501(7) .
C3 C4 1.387(7) .
C3 H3A 0.9300 .
C4 C5 1.388(8) .
C4 C12 1.515(7) .
C5 H5A 0.9300 .
C6 C7 1.377(8) .
C6 C11 1.398(8) .
C7 C8 1.399(7) .
C7 H7A 0.9300 .
C8 C9 1.392(8) .
C8 H8A 0.9300 .
C9 C10 1.384(8) .
C9 C13 1.518(7) .
C10 C11 1.382(8) .
C10 H10B 0.9300 .
C11 H11A 0.9300 .
C14 C15 1.372(8) .
C14 H14A 0.9300 .
C15 C16 1.404(7) .
C15 C25 1.506(7) .
C16 C17 1.395(8) .
C16 H16A 0.9300 .
C17 C18 1.380(8) .
C17 C19 1.494(7) .
C18 H18A 0.9300 .
C19 C20 1.378(8) .
C19 C24 1.400(8) .
C20 C21 1.379(8) .
C20 H20A 0.9300 .
C21 C22 1.393(8) .
C21 H21A 0.9300 .
C22 C23 1.398(8) .
C22 C26 1.506(7) .
C23 C24 1.379(7) .
C23 H23A 0.9300 .
C24 H24A 0.9300 .
O9 Cu1 2.665(5) 1_644
O9 H9A 0.8200 .
